data_4323713
loop_
_publ_author_name
'Paul Roussel'
'Peter B. Hitchcock'
'Nigel D. Tinker'
'Peter Scott'

_publ_section_title
;
 Alkoxide and Aryloxide Derivatives of a (Triamidoamine)uranium Complex
;
_journal_name_full 'Inorganic Chemistry'
_journal_page_first 5716
_journal_page_last 5721
_journal_paper_doi 10.1021/ic970856d
_journal_volume 36
_journal_year 1997
_chemical_formula_sum 'C19 H39 F9 N4 O Si3 U'
_chemical_formula_weight 832.84
_chemical_name_systematic
; 
 ? 
;
_space_group_IT_number 14
_symmetry_space_group_name_Hall '-P 2yn'
_symmetry_space_group_name_H-M 'P 1 21/n 1'
_atom_sites_solution_hydrogens geom
_atom_sites_solution_primary direct
_atom_sites_solution_secondary difmap
_audit_creation_method SHELXL
_cell_angle_alpha 90.00
_cell_angle_beta 92.44(2)
_cell_angle_gamma 90.00
_cell_formula_units_Z 4
_cell_length_a 12.009(4)
_cell_length_b 21.713(5)
_cell_length_c 12.125(3)
_cell_measurement_reflns_used 25
_cell_measurement_temperature 173(2)
_cell_measurement_theta_max 10
_cell_measurement_theta_min 7
_cell_volume 3158.7(15)
_computing_structure_refinement 'SHELXL-93 (Sheldrick, 1993)'
_computing_structure_solution 'SHELXS-86 (Sheldrick, 1990)'
_diffrn_ambient_temperature 173(2)
_diffrn_measurement_device CAD4
_diffrn_measurement_method 'omega-2theta scan'
_diffrn_radiation_monochromator graphite
_diffrn_radiation_source 'fine-focus sealed tube'
_diffrn_radiation_type MoK\a
_diffrn_radiation_wavelength 0.71073
_diffrn_reflns_av_R_equivalents 0.0650
_diffrn_reflns_av_sigmaI/netI 0.1116
_diffrn_reflns_limit_h_max 14
_diffrn_reflns_limit_h_min 0
_diffrn_reflns_limit_k_max 25
_diffrn_reflns_limit_k_min 0
_diffrn_reflns_limit_l_max 14
_diffrn_reflns_limit_l_min -14
_diffrn_reflns_number 5827
_diffrn_reflns_theta_max 24.97
_diffrn_reflns_theta_min 2.34
_diffrn_standards_decay_% 0
_diffrn_standards_interval_time 3600
_diffrn_standards_number 2
_exptl_absorpt_coefficient_mu 5.325
_exptl_absorpt_correction_T_max 0.99
_exptl_absorpt_correction_T_min 0.79
_exptl_absorpt_correction_type psi-scan
_exptl_crystal_density_diffrn 1.751
_exptl_crystal_F_000 1616
_exptl_crystal_size_max 0.30
_exptl_crystal_size_mid 0.20
_exptl_crystal_size_min 0.10
_refine_diff_density_max 1.706
_refine_diff_density_min -1.398
_refine_diff_density_rms 0.238
_refine_ls_extinction_method none
_refine_ls_goodness_of_fit_all 1.006
_refine_ls_goodness_of_fit_obs 1.047
_refine_ls_matrix_type full
_refine_ls_number_parameters 334
_refine_ls_number_reflns 5554
_refine_ls_number_restraints 0
_refine_ls_restrained_S_all 1.007
_refine_ls_restrained_S_obs 1.047
_refine_ls_R_factor_all 0.1136
_refine_ls_R_factor_obs 0.0640
_refine_ls_shift/esd_max 0.000
_refine_ls_shift/esd_mean 0.000
_refine_ls_structure_factor_coef Fsqd
_refine_ls_weighting_details 'w=1/[\s^2^(Fo^2^)+(0.1000P)^2^+0.0000P] where P=(Fo^2^+2Fc^2^)/3'
_refine_ls_weighting_scheme calc
_refine_ls_wR_factor_all 0.1827
_refine_ls_wR_factor_obs 0.1533
_reflns_number_observed 3697
_reflns_number_total 5555
_reflns_observed_criterion >2sigma(I)
_cod_data_source_file ic970856d_1.cif
_cod_data_source_block aug1295
_cod_depositor_comments
;
The following automatic conversions were performed:

'_refine_ls_weighting_scheme' value 'calc
w=1/[\s^2^(Fo^2^)+(0.1000P)^2^+0.0000P] where P=(Fo^2^+2Fc^2^)/3' was
changed to 'calc'. New tag '_refine_ls_weighting_details' was
created. The value of the new tag was set to
'w=1/[\s^2^(Fo^2^)+(0.1000P)^2^+0.0000P] where P=(Fo^2^+2Fc^2^)/3'.

Automatic conversion script
Id: cif_fix_values 3143 2015-03-26 13:38:13Z robertas 
;
_cod_database_code 4323713

loop_
_symmetry_equiv_pos_as_xyz
'x, y, z'
'x+1/2, -y+1/2, z+1/2'
'-x, -y, -z'
'-x-1/2, y-1/2, -z-1/2'

loop_
_atom_site_aniso_label
_atom_site_aniso_U_11
_atom_site_aniso_U_22
_atom_site_aniso_U_33
_atom_site_aniso_U_23
_atom_site_aniso_U_13
_atom_site_aniso_U_12
U1 0.0158(3) 0.0249(3) 0.0302(3) -0.0008(3) 0.0009(2) -0.0003(3)
Si1 0.029(2) 0.036(3) 0.041(2) -0.009(2) -0.006(2) 0.008(2)
Si2 0.032(2) 0.029(2) 0.040(3) 0.002(2) 0.001(2) -0.003(2)
Si3 0.054(3) 0.037(3) 0.040(3) 0.013(2) -0.013(2) -0.014(2)
O1 0.026(5) 0.016(5) 0.033(5) 0.006(4) 0.011(4) -0.005(4)
N1 0.021(6) 0.028(7) 0.049(8) -0.006(6) 0.010(5) -0.004(5)
N4 0.024(7) 0.016(6) 0.040(7) -0.001(5) -0.004(5) -0.006(5)
N3 0.026(7) 0.035(7) 0.033(7) -0.009(5) 0.008(5) -0.002(6)
N2 0.028(7) 0.032(7) 0.037(7) 0.000(5) -0.006(6) 0.001(5)
F5 0.022(5) 0.135(11) 0.057(6) 0.000(7) -0.018(4) 0.008(6)
F3 0.023(5) 0.078(9) 0.113(9) -0.038(7) 0.011(5) 0.012(5)
F7 0.092(10) 0.122(12) 0.109(10) 0.088(9) -0.046(9) -0.060(9)
F2 0.111(11) 0.037(7) 0.187(15) -0.016(8) 0.098(11) -0.013(7)
F9 0.024(6) 0.092(9) 0.137(11) 0.061(8) 0.023(6) 0.002(6)
F6 0.085(10) 0.223(19) 0.046(7) -0.058(9) -0.037(6) 0.076(11)
F1 0.115(11) 0.108(11) 0.079(9) -0.050(8) -0.043(8) 0.052(9)
F8 0.123(12) 0.052(8) 0.152(13) -0.035(8) 0.076(10) -0.039(8)
F4 0.098(11) 0.140(14) 0.086(10) 0.065(10) -0.026(8) -0.032(10)
C9 0.018(8) 0.050(11) 0.072(12) -0.020(9) -0.002(8) 0.003(7)
C16 0.023(8) 0.042(10) 0.045(9) 0.008(7) -0.004(6) -0.022(7)
C11 0.026(8) 0.072(13) 0.059(11) 0.007(10) 0.007(7) -0.012(9)
C2 0.038(9) 0.043(11) 0.046(9) -0.022(8) 0.023(7) -0.008(8)
C4 0.041(10) 0.034(10) 0.058(11) 0.002(8) -0.010(8) 0.014(8)
C15 0.024(8) 0.052(11) 0.041(9) -0.001(7) -0.006(7) 0.003(7)
C19 0.030(9) 0.039(11) 0.071(13) -0.017(9) 0.007(9) -0.021(8)
C6 0.024(8) 0.048(10) 0.040(9) -0.005(7) -0.009(7) -0.005(7)
C17 0.039(10) 0.037(10) 0.055(11) 0.004(8) 0.014(8) 0.020(8)
C7 0.038(9) 0.029(9) 0.065(11) 0.002(8) -0.004(8) 0.003(8)
C18 0.027(9) 0.077(15) 0.039(9) -0.011(9) 0.002(7) -0.005(9)
C5 0.050(11) 0.056(12) 0.045(10) 0.004(8) -0.007(8) -0.039(9)
C10 0.106(19) 0.052(13) 0.052(12) -0.007(9) -0.037(12) 0.024(12)
C13 0.047(11) 0.060(12) 0.058(11) 0.014(9) -0.006(9) -0.030(10)
C3 0.020(8) 0.057(12) 0.074(13) 0.010(9) -0.006(8) 0.006(8)
C8 0.052(12) 0.097(17) 0.055(12) -0.024(11) -0.033(10) 0.026(11)
C1 0.012(7) 0.046(11) 0.082(13) -0.009(9) 0.006(8) -0.007(7)
C14 0.059(12) 0.045(11) 0.057(11) -0.014(8) -0.004(9) 0.020(9)
C12 0.133(22) 0.053(14) 0.078(15) 0.032(11) 0.007(14) -0.047(14)

loop_
_atom_site_label
_atom_site_type_symbol
_atom_site_fract_x
_atom_site_fract_y
_atom_site_fract_z
_atom_site_U_iso_or_equiv
_atom_site_thermal_displace_type
_atom_site_occupancy
_atom_site_calc_flag
_atom_site_refinement_flags
_atom_site_disorder_group
U1 U 0.24384(4) 0.15767(2) 0.23144(4) 0.0236(2) Uani 1 d . .
Si1 Si 0.2292(4) 0.0649(2) -0.0058(4) 0.0353(10) Uani 1 d . .
Si2 Si 0.2734(4) 0.3170(2) 0.2118(4) 0.0337(10) Uani 1 d . .
Si3 Si 0.2755(4) 0.0933(2) 0.4936(4) 0.0439(12) Uani 1 d . .
O1 O 0.0601(7) 0.1621(4) 0.2287(7) 0.025(2) Uani 1 d . .
N1 N 0.4617(9) 0.1498(5) 0.2283(10) 0.033(3) Uani 1 d . .
N4 N 0.3219(9) 0.2481(5) 0.2669(10) 0.027(3) Uani 1 d . .
N3 N 0.2912(10) 0.1249(6) 0.0670(9) 0.031(3) Uani 1 d . .
N2 N 0.3134(10) 0.0922(5) 0.3572(10) 0.033(3) Uani 1 d . .
F5 F -0.2171(7) 0.1686(6) 0.1163(8) 0.072(4) Uani 1 d . .
F3 F -0.1915(8) 0.2369(5) 0.3030(10) 0.071(3) Uani 1 d . .
F7 F -0.0428(12) 0.0950(6) 0.3831(12) 0.109(6) Uani 1 d . .
F2 F -0.0336(12) 0.2741(5) 0.2752(14) 0.109(6) Uani 1 d . .
F9 F -0.2044(8) 0.1132(6) 0.3214(11) 0.084(4) Uani 1 d . .
F6 F -0.0694(11) 0.1340(8) 0.0535(9) 0.120(7) Uani 1 d . .
F1 F -0.0570(12) 0.2170(7) 0.4099(11) 0.102(5) Uani 1 d . .
F8 F -0.0995(12) 0.0617(6) 0.2269(13) 0.107(5) Uani 1 d . .
F4 F -0.0897(12) 0.2289(8) 0.0807(11) 0.109(5) Uani 1 d . .
C9 C 0.3359(12) 0.0089(8) -0.0553(14) 0.047(4) Uani 1 d . .
H9A H 0.3847(12) 0.0299(8) -0.1060(14) 0.070 Uiso 1 calc R .
H9B H 0.2979(12) -0.0254(8) -0.0938(14) 0.070 Uiso 1 calc R .
H9C H 0.3804(12) -0.0070(8) 0.0081(14) 0.070 Uiso 1 calc R .
C16 C -0.0573(12) 0.1705(7) 0.2354(13) 0.037(4) Uani 1 d . .
C11 C 0.1887(13) 0.1624(9) 0.5123(14) 0.052(5) Uani 1 d . .
H11A H 0.2312(13) 0.1992(9) 0.4941(14) 0.078 Uiso 1 calc R .
H11B H 0.1671(13) 0.1647(9) 0.5892(14) 0.078 Uiso 1 calc R .
H11C H 0.1217(13) 0.1598(9) 0.4635(14) 0.078 Uiso 1 calc R .
C2 C 0.3961(13) 0.1486(7) 0.0326(13) 0.042(4) Uani 1 d . .
H2A H 0.3933(13) 0.1942(7) 0.0310(13) 0.050 Uiso 1 calc R .
H2B H 0.4097(13) 0.1339(7) -0.0430(13) 0.050 Uiso 1 calc R .
C4 C 0.4136(13) 0.0579(7) 0.3287(14) 0.045(4) Uani 1 d . .
H4A H 0.3975(13) 0.0324(7) 0.2622(14) 0.054 Uiso 1 calc R .
H4B H 0.4373(13) 0.0303(7) 0.3902(14) 0.054 Uiso 1 calc R .
C15 C 0.1794(12) 0.2979(8) 0.0917(12) 0.039(4) Uani 1 d . .
H15A H 0.1188(12) 0.2715(8) 0.1157(12) 0.059 Uiso 1 calc R .
H15B H 0.2215(12) 0.2762(8) 0.0362(12) 0.059 Uiso 1 calc R .
H15C H 0.1482(12) 0.3359(8) 0.0597(12) 0.059 Uiso 1 calc R .
C19 C -0.0990(14) 0.1093(8) 0.2949(16) 0.047(5) Uani 1 d . .
C6 C 0.4363(12) 0.2453(8) 0.3193(13) 0.038(4) Uani 1 d . .
H6A H 0.4341(12) 0.2235(8) 0.3909(13) 0.045 Uiso 1 calc R .
H6B H 0.4642(12) 0.2876(8) 0.3336(13) 0.045 Uiso 1 calc R .
C17 C -0.0862(14) 0.2268(8) 0.3025(15) 0.043(4) Uani 1 d . .
C7 C 0.1387(13) 0.0240(7) 0.0892(14) 0.044(4) Uani 1 d . .
H7A H 0.1835(13) 0.0093(7) 0.1533(14) 0.066 Uiso 1 calc R .
H7B H 0.1035(13) -0.0112(7) 0.0509(14) 0.066 Uiso 1 calc R .
H7C H 0.0810(13) 0.0521(7) 0.1138(14) 0.066 Uiso 1 calc R .
C18 C -0.1078(13) 0.1706(9) 0.1211(14) 0.048(5) Uani 1 d . .
C5 C 0.5146(14) 0.2117(8) 0.2445(14) 0.050(5) Uani 1 d . .
H5A H 0.5201(14) 0.2335(8) 0.1732(14) 0.060 Uiso 1 calc R .
H5B H 0.5901(14) 0.2080(8) 0.2800(14) 0.060 Uiso 1 calc R .
C10 C 0.3997(19) 0.0984(9) 0.5929(16) 0.071(7) Uani 1 d . .
H10A H 0.4471(19) 0.0621(9) 0.5843(16) 0.107 Uiso 1 calc R .
H10B H 0.3744(19) 0.1001(9) 0.6686(16) 0.107 Uiso 1 calc R .
H10C H 0.4424(19) 0.1357(9) 0.5774(16) 0.107 Uiso 1 calc R .
C13 C 0.3885(15) 0.3676(9) 0.1628(14) 0.055(5) Uani 1 d . .
H13A H 0.4392(15) 0.3782(9) 0.2255(14) 0.083 Uiso 1 calc R .
H13B H 0.3565(15) 0.4054(9) 0.1305(14) 0.083 Uiso 1 calc R .
H13C H 0.4298(15) 0.3456(9) 0.1070(14) 0.083 Uiso 1 calc R .
C3 C 0.5027(13) 0.1024(8) 0.3074(16) 0.050(5) Uani 1 d . .
H3A H 0.5670(13) 0.0806(8) 0.2770(16) 0.060 Uiso 1 calc R .
H3B H 0.5280(13) 0.1223(8) 0.3775(16) 0.060 Uiso 1 calc R .
C8 C 0.1455(17) 0.0933(10) -0.1289(15) 0.069(7) Uani 1 d . .
H8A H 0.1945(17) 0.1149(10) -0.1786(15) 0.103 Uiso 1 calc R .
H8B H 0.0878(17) 0.1216(10) -0.1049(15) 0.103 Uiso 1 calc R .
H8C H 0.1103(17) 0.0583(10) -0.1677(15) 0.103 Uiso 1 calc R .
C1 C 0.4902(12) 0.1280(8) 0.1103(14) 0.046(4) Uani 1 d . .
H1A H 0.5614(12) 0.1464(8) 0.0886(14) 0.056 Uiso 1 calc R .
H1B H 0.4975(12) 0.0826(8) 0.1084(14) 0.056 Uiso 1 calc R .
C14 C 0.1922(16) 0.3631(8) 0.3150(14) 0.054(5) Uani 1 d . .
H14A H 0.2413(16) 0.3734(8) 0.3789(14) 0.081 Uiso 1 calc R .
H14B H 0.1294(16) 0.3385(8) 0.3392(14) 0.081 Uiso 1 calc R .
H14C H 0.1642(16) 0.4010(8) 0.2800(14) 0.081 Uiso 1 calc R .
C12 C 0.1961(21) 0.0221(9) 0.5279(17) 0.088(8) Uani 1 d . .
H12A H 0.2431(21) -0.0141(9) 0.5177(17) 0.132 Uiso 1 calc R .
H12B H 0.1291(21) 0.0192(9) 0.4792(17) 0.132 Uiso 1 calc R .
H12C H 0.1745(21) 0.0241(9) 0.6049(17) 0.132 Uiso 1 calc R .

loop_
_atom_type_symbol
_atom_type_description
_atom_type_scat_dispersion_real
_atom_type_scat_dispersion_imag
_atom_type_scat_source
C C 0.0033 0.0016 'International Tables Vol C Tables 4.2.6.8 and 6.1.1.4'
H H 0.0000 0.0000 'International Tables Vol C Tables 4.2.6.8 and 6.1.1.4'
N N 0.0061 0.0033 'International Tables Vol C Tables 4.2.6.8 and 6.1.1.4'
O O 0.0106 0.0060 'International Tables Vol C Tables 4.2.6.8 and 6.1.1.4'
F F 0.0171 0.0103 'International Tables Vol C Tables 4.2.6.8 and 6.1.1.4'
Si Si 0.0817 0.0704 'International Tables Vol C Tables 4.2.6.8 and 6.1.1.4'
U U -9.6767 9.6646 'International Tables Vol C Tables 4.2.6.8 and 6.1.1.4'

loop_
_geom_angle_atom_site_label_1
_geom_angle_atom_site_label_2
_geom_angle_atom_site_label_3
_geom_angle
_geom_angle_site_symmetry_1
_geom_angle_site_symmetry_3
_geom_angle_publ_flag
O1 U1 N4 112.3(4) . . ?
O1 U1 N3 107.2(4) . . ?
N4 U1 N3 109.7(4) . . ?
O1 U1 N2 112.7(4) . . ?
N4 U1 N2 106.9(4) . . ?
N3 U1 N2 108.0(5) . . ?
O1 U1 N1 177.9(3) . . ?
N4 U1 N1 69.3(4) . . ?
N3 U1 N1 70.8(4) . . ?
N2 U1 N1 67.8(4) . . ?
N3 Si1 C7 107.3(7) . . ?
N3 Si1 C8 111.4(8) . . ?
C7 Si1 C8 110.3(9) . . ?
N3 Si1 C9 111.5(7) . . ?
C7 Si1 C9 108.4(8) . . ?
C8 Si1 C9 108.0(8) . . ?
N4 Si2 C15 107.1(7) . . ?
N4 Si2 C13 112.8(8) . . ?
C15 Si2 C13 108.3(8) . . ?
N4 Si2 C14 112.0(7) . . ?
C15 Si2 C14 108.8(8) . . ?
C13 Si2 C14 107.7(9) . . ?
N2 Si3 C11 107.5(7) . . ?
N2 Si3 C12 110.9(8) . . ?
C11 Si3 C12 110.3(10) . . ?
N2 Si3 C10 112.2(9) . . ?
C11 Si3 C10 108.1(8) . . ?
C12 Si3 C10 107.7(10) . . ?
C16 O1 U1 173.7(9) . . ?
C3 N1 C5 114.4(13) . . ?
C3 N1 C1 107.7(13) . . ?
C5 N1 C1 106.6(12) . . ?
C3 N1 U1 109.9(9) . . ?
C5 N1 U1 110.9(10) . . ?
C1 N1 U1 106.9(8) . . ?
C6 N4 Si2 119.3(9) . . ?
C6 N4 U1 114.9(9) . . ?
Si2 N4 U1 124.1(6) . . ?
C2 N3 Si1 119.1(9) . . ?
C2 N3 U1 114.0(9) . . ?
Si1 N3 U1 125.6(6) . . ?
C4 N2 Si3 118.9(10) . . ?
C4 N2 U1 116.8(10) . . ?
Si3 N2 U1 122.6(7) . . ?
O1 C16 C18 108.1(12) . . ?
O1 C16 C17 112.4(12) . . ?
C18 C16 C17 113.9(14) . . ?
O1 C16 C19 104.4(12) . . ?
C18 C16 C19 107.3(13) . . ?
C17 C16 C19 110.1(13) . . ?
N3 C2 C1 110.7(13) . . ?
N2 C4 C3 108.5(13) . . ?
F7 C19 F9 106.8(16) . . ?
F7 C19 F8 108.7(18) . . ?
F9 C19 F8 102.9(14) . . ?
F7 C19 C16 114.4(13) . . ?
F9 C19 C16 112.1(15) . . ?
F8 C19 C16 111.1(15) . . ?
N4 C6 C5 110.3(12) . . ?
F2 C17 F3 111.5(15) . . ?
F2 C17 F1 105.7(17) . . ?
F3 C17 F1 103.8(14) . . ?
F2 C17 C16 112.9(14) . . ?
F3 C17 C16 112.8(15) . . ?
F1 C17 C16 109.5(13) . . ?
F6 C18 F5 110.4(15) . . ?
F6 C18 F4 106.5(17) . . ?
F5 C18 F4 100.7(15) . . ?
F6 C18 C16 117.7(16) . . ?
F5 C18 C16 114.1(13) . . ?
F4 C18 C16 105.5(14) . . ?
N1 C5 C6 103.8(12) . . ?
C4 C3 N1 110.3(13) . . ?
C2 C1 N1 107.2(12) . . ?

loop_
_geom_bond_atom_site_label_1
_geom_bond_atom_site_label_2
_geom_bond_distance
_geom_bond_site_symmetry_2
_geom_bond_publ_flag
U1 O1 2.208(9) . ?
U1 N4 2.210(11) . ?
U1 N3 2.214(11) . ?
U1 N2 2.222(12) . ?
U1 N1 2.624(11) . ?
Si1 N3 1.725(12) . ?
Si1 C7 1.84(2) . ?
Si1 C8 1.87(2) . ?
Si1 C9 1.88(2) . ?
Si2 N4 1.730(12) . ?
Si2 C15 1.851(14) . ?
Si2 C13 1.88(2) . ?
Si2 C14 1.90(2) . ?
Si3 N2 1.735(13) . ?
Si3 C11 1.85(2) . ?
Si3 C12 1.87(2) . ?
Si3 C10 1.88(2) . ?
O1 C16 1.43(2) . ?
N1 C3 1.48(2) . ?
N1 C5 1.50(2) . ?
N1 C1 1.56(2) . ?
N4 C6 1.49(2) . ?
N3 C2 1.44(2) . ?
N2 C4 1.47(2) . ?
F5 C18 1.31(2) . ?
F3 C17 1.28(2) . ?
F7 C19 1.28(2) . ?
F2 C17 1.26(2) . ?
F9 C19 1.32(2) . ?
F6 C18 1.24(2) . ?
F1 C17 1.35(2) . ?
F8 C19 1.32(2) . ?
F4 C18 1.38(2) . ?
C16 C18 1.49(2) . ?
C16 C17 1.52(2) . ?
C16 C19 1.60(2) . ?
C2 C1 1.51(2) . ?
C4 C3 1.47(2) . ?
C6 C5 1.52(2) . ?
